data_4321886
loop_
_publ_author_name
'Jian Jun Li'
'Wei Li'
'Alan J. James'
'Todd Holbert'
'Tristan P. Sharp'
'Paul R. Sharp'

_publ_contact_author
;
Paul R. Sharp
Department of Chemistry
University of Missouri
Columbia, MO 65211
;
_publ_contact_author_email SharpP@missouri.edu
_publ_contact_author_fax 1-573-882-2574
_publ_contact_author_phone 1-573-882-7715
_publ_section_title
;
 Phosphine-Based Dinuclear Platinum(II) Diamido, Amido-Hydroxo, Oxo-Amido,
 Oxo-Imido, Diimido, and Dihydrazido Complexes1
;
_journal_name_full 'Inorganic Chemistry'
_journal_page_first 1563
_journal_page_last 1572
_journal_paper_doi 10.1021/ic981246w
_journal_volume 38
_journal_year 1999
_chemical_formula_moiety '[(Ph3P)2Pt(OH)(NHp-tol)]2(BF4)2'
_chemical_formula_sum 'C80 H71 B2 Cl2 F8 N O P4 Pt2'
_chemical_formula_weight 1820.96
_chemical_name_systematic
; 

 ? 

;
_space_group_IT_number 14
_symmetry_cell_setting monoclinic
_symmetry_space_group_name_Hall '-P 2yn'
_symmetry_space_group_name_H-M 'P 1 21/n 1'
_atom_sites_solution_hydrogens geom
_atom_sites_solution_primary direct
_atom_sites_solution_secondary difmap
_audit_creation_method SHELXL-97
_cell_angle_alpha 90.00
_cell_angle_beta 99.010(10)
_cell_angle_gamma 90.00
_cell_formula_units_Z 4
_cell_length_a 16.331(5)
_cell_length_b 23.908(5)
_cell_length_c 19.233(6)
_cell_measurement_reflns_used 25
_cell_measurement_temperature 295(2)
_cell_measurement_theta_max 15
_cell_measurement_theta_min 10
_cell_volume 7417(4)
_computing_cell_refinement 'ENRAF NONIUS'
_computing_data_collection 'ENRAF NONIUS'
_computing_data_reduction NRC-VAX
_computing_molecular_graphics 'RES2INS (Len Barbour, 1996)'
_computing_publication_material 'Siemens SHELXTL', 'ORTEP III'
_computing_structure_refinement 'SHELXL-97 (Sheldrick, 1997), RES2INS (Len Barbour, 1996)'
_computing_structure_solution 'SHELXS-97 (Sheldrick, 1990)'
_diffrn_ambient_temperature 295(2)
_diffrn_measured_fraction_theta_full 0.999
_diffrn_measured_fraction_theta_max 0.999
_diffrn_measurement_device_type CAD4
_diffrn_measurement_method 'theta-2theta (3% stats)'
_diffrn_radiation_monochromator graphite
_diffrn_radiation_source 'fine-focus sealed tube'
_diffrn_radiation_type MoK\a
_diffrn_radiation_wavelength 0.71070
_diffrn_reflns_av_R_equivalents 0.016
_diffrn_reflns_av_sigmaI/netI 0.0793
_diffrn_reflns_limit_h_max 17
_diffrn_reflns_limit_h_min -17
_diffrn_reflns_limit_k_max 26
_diffrn_reflns_limit_k_min 0
_diffrn_reflns_limit_l_max 21
_diffrn_reflns_limit_l_min 0
_diffrn_reflns_number 10816
_diffrn_reflns_theta_full 22.97
_diffrn_reflns_theta_max 22.97
_diffrn_reflns_theta_min 1.37
_diffrn_standards_interval_time 7600
_diffrn_standards_number 3
_exptl_absorpt_coefficient_mu 3.993
_exptl_absorpt_correction_T_max 100%
_exptl_absorpt_correction_T_min 89.9%
_exptl_absorpt_correction_type empirical
_exptl_crystal_colour white
_exptl_crystal_density_diffrn 1.631
_exptl_crystal_density_method 'not measured'
_exptl_crystal_description prism
_exptl_crystal_F_000 3592
_exptl_crystal_size_max 0.40
_exptl_crystal_size_mid 0.15
_exptl_crystal_size_min 0.15
_refine_diff_density_max 0.757
_refine_diff_density_min -0.480
_refine_diff_density_rms 0.103
_refine_ls_extinction_method none
_refine_ls_goodness_of_fit_ref 0.999
_refine_ls_hydrogen_treatment mixed
_refine_ls_matrix_type full
_refine_ls_number_parameters 960
_refine_ls_number_reflns 10292
_refine_ls_number_restraints 344
_refine_ls_restrained_S_all 1.036
_refine_ls_R_factor_all 0.0846
_refine_ls_R_factor_gt 0.0311
_refine_ls_shift/su_max 0.362
_refine_ls_shift/su_mean 0.017
_refine_ls_structure_factor_coef Fsqd
_refine_ls_weighting_details 'calc w=1/[\s^2^(Fo^2^)+(0.0253P)^2^+0.0000P] where P=(Fo^2^+2Fc^2^)/3'
_refine_ls_weighting_scheme calc
_refine_ls_wR_factor_gt 0.0596
_refine_ls_wR_factor_ref 0.0653
_reflns_number_gt 6476
_reflns_number_total 10292
_reflns_threshold_expression >2sigma(I)
_cod_data_source_file ic981246w_2.cif
_cod_data_source_block '[(Ph3P)2Pt(OH)(NHp-tol)]2(BF4)2'
_cod_database_code 4321886

loop_
_symmetry_equiv_pos_as_xyz
'x, y, z'
'-x+1/2, y+1/2, -z+1/2'
'-x, -y, -z'
'x-1/2, -y-1/2, z-1/2'

loop_
_atom_site_label
_atom_site_type_symbol
_atom_site_fract_x
_atom_site_fract_y
_atom_site_fract_z
_atom_site_U_iso_or_equiv
_atom_site_adp_type
_atom_site_occupancy
_atom_site_symmetry_multiplicity
_atom_site_calc_flag
_atom_site_refinement_flags
_atom_site_disorder_assembly
_atom_site_disorder_group
Pt1 Pt 0.231885(14) 0.135559(12) 0.366179(12) 0.03308(8) Uani 1 1 d . . .
Pt2 Pt 0.298065(14) 0.139119(12) 0.220456(12) 0.03475(8) Uani 1 1 d . . .
Cl1 Cl 0.6730(2) 0.08312(13) 0.09164(18) 0.1294(11) Uani 1 1 d . . .
Cl2 Cl 0.7727(2) 0.11066(14) 0.22364(19) 0.1436(12) Uani 1 1 d . . .
P1 P 0.09582(10) 0.13067(8) 0.37847(9) 0.0363(4) Uani 1 1 d . . .
P2 P 0.28397(10) 0.11228(7) 0.47694(9) 0.0344(4) Uani 1 1 d . . .
P3 P 0.22524(11) 0.13238(8) 0.11081(9) 0.0404(4) Uani 1 1 d . . .
P4 P 0.42129(11) 0.11601(7) 0.19260(9) 0.0383(5) Uani 1 1 d . . .
F1 F 0.7397(3) 0.4393(2) 0.2406(3) 0.1098(19) Uani 1 1 d D . .
F2 F 0.8005(8) 0.3670(6) 0.2975(9) 0.115(6) Uani 0.71(4) 1 d PD . .
F3 F 0.6684(6) 0.3757(7) 0.2810(14) 0.198(8) Uani 0.71(4) 1 d PD . .
F4 F 0.740(2) 0.4333(5) 0.3520(5) 0.192(11) Uani 0.71(4) 1 d PD . .
F5 F 0.3324(4) 0.3628(3) 0.1873(3) 0.178(3) Uani 1 1 d D . .
F6 F 0.2270(8) 0.4169(9) 0.1442(8) 0.242(14) Uani 0.69(2) 1 d PD . .
F7 F 0.2566(9) 0.4016(8) 0.2564(5) 0.188(9) Uani 0.69(2) 1 d PD . .
F8 F 0.2046(8) 0.3359(6) 0.1874(12) 0.234(11) Uani 0.69(2) 1 d PD . .
O O 0.1963(4) 0.1633(3) 0.2642(3) 0.0483(16) Uani 1 1 d . . .
H0 H 0.160(4) 0.168(4) 0.250(4) 0.07(4) Uiso 1 1 d . . .
N N 0.3442(4) 0.1509(3) 0.3293(3) 0.0391(18) Uani 1 1 d . . .
HN H 0.372(3) 0.131(2) 0.342(3) 0.000(18) Uiso 1 1 d . . .
C1 C 0.3782(4) 0.2045(3) 0.3508(3) 0.0403(17) Uani 1 1 d . . .
C2 C 0.4547(4) 0.2080(3) 0.3933(3) 0.0498(19) Uani 1 1 d . . .
H2 H 0.4840 0.1756 0.4076 0.060 Uiso 1 1 calc R . .
C3 C 0.4879(5) 0.2600(3) 0.4145(4) 0.059(2) Uani 1 1 d . . .
H3 H 0.5391 0.2617 0.4433 0.071 Uiso 1 1 calc R . .
C4 C 0.4470(5) 0.3090(3) 0.3940(4) 0.064(2) Uani 1 1 d . . .
C5 C 0.3695(5) 0.3046(3) 0.3515(4) 0.065(2) Uani 1 1 d . . .
H5 H 0.3399 0.3370 0.3375 0.079 Uiso 1 1 calc R . .
C6 C 0.3356(5) 0.2531(3) 0.3296(4) 0.053(2) Uani 1 1 d . . .
H6 H 0.2843 0.2513 0.3007 0.064 Uiso 1 1 calc R . .
C7 C 0.4873(6) 0.3637(4) 0.4112(5) 0.097(3) Uani 1 1 d . . .
H7C H 0.5188 0.3739 0.3750 0.116 Uiso 1 1 calc R . .
H7B H 0.5235 0.3612 0.4555 0.116 Uiso 1 1 calc R . .
H7A H 0.4457 0.3916 0.4142 0.116 Uiso 1 1 calc R . .
C11 C 0.0460(4) 0.1938(3) 0.3393(4) 0.0446(18) Uani 1 1 d . . .
C12 C -0.0375(5) 0.1960(4) 0.3122(4) 0.066(2) Uani 1 1 d . . .
H12 H -0.0684 0.1631 0.3087 0.079 Uiso 1 1 calc R . .
C13 C -0.0762(6) 0.2458(4) 0.2902(5) 0.085(3) Uani 1 1 d . . .
H13 H -0.1329 0.2466 0.2740 0.102 Uiso 1 1 calc R . .
C14 C -0.0307(7) 0.2937(4) 0.2925(5) 0.091(3) Uani 1 1 d . . .
H14 H -0.0560 0.3272 0.2767 0.109 Uiso 1 1 calc R . .
C15 C 0.0515(6) 0.2925(4) 0.3180(5) 0.087(3) Uani 1 1 d . . .
H15 H 0.0821 0.3255 0.3203 0.104 Uiso 1 1 calc R . .
C16 C 0.0901(5) 0.2432(3) 0.3404(4) 0.065(2) Uani 1 1 d . . .
H16 H 0.1469 0.2431 0.3565 0.078 Uiso 1 1 calc R . .
C21 C 0.0594(4) 0.1285(3) 0.4623(3) 0.0402(17) Uani 1 1 d . . .
C22 C 0.0515(4) 0.0776(3) 0.4962(4) 0.054(2) Uani 1 1 d . . .
H22 H 0.0662 0.0445 0.4760 0.065 Uiso 1 1 calc R . .
C23 C 0.0219(5) 0.0763(4) 0.5596(4) 0.070(2) Uani 1 1 d . . .
H23 H 0.0147 0.0421 0.5809 0.084 Uiso 1 1 calc R . .
C24 C 0.0029(5) 0.1247(4) 0.5917(4) 0.074(3) Uani 1 1 d . . .
H24 H -0.0150 0.1235 0.6352 0.089 Uiso 1 1 calc R . .
C25 C 0.0105(5) 0.1747(4) 0.5588(4) 0.066(2) Uani 1 1 d . . .
H25 H -0.0037 0.2077 0.5796 0.080 Uiso 1 1 calc R . .
C26 C 0.0392(4) 0.1766(3) 0.4952(4) 0.054(2) Uani 1 1 d . . .
H26 H 0.0450 0.2111 0.4740 0.065 Uiso 1 1 calc R . .
C31 C 0.0478(4) 0.0705(3) 0.3297(3) 0.0412(18) Uani 1 1 d . . .
C32 C 0.0920(5) 0.0388(3) 0.2894(4) 0.057(2) Uani 1 1 d . . .
H32 H 0.1468 0.0481 0.2871 0.068 Uiso 1 1 calc R . .
C33 C 0.0570(6) -0.0063(4) 0.2523(4) 0.074(3) Uani 1 1 d . . .
H33 H 0.0884 -0.0280 0.2262 0.088 Uiso 1 1 calc R . .
C34 C -0.0239(6) -0.0195(4) 0.2538(5) 0.080(3) Uani 1 1 d . . .
H34 H -0.0479 -0.0499 0.2281 0.096 Uiso 1 1 calc R . .
C35 C -0.0696(5) 0.0118(4) 0.2927(5) 0.071(2) Uani 1 1 d . . .
H35 H -0.1250 0.0028 0.2926 0.085 Uiso 1 1 calc R . .
C36 C -0.0357(4) 0.0564(3) 0.3322(4) 0.0513(19) Uani 1 1 d . . .
H36 H -0.0669 0.0768 0.3599 0.062 Uiso 1 1 calc R . .
C41 C 0.2598(4) 0.1670(3) 0.5350(3) 0.0369(16) Uani 1 1 d . . .
C42 C 0.2669(5) 0.2218(3) 0.5115(4) 0.053(2) Uani 1 1 d . . .
H42 H 0.2852 0.2284 0.4688 0.064 Uiso 1 1 calc R . .
C43 C 0.2470(5) 0.2660(3) 0.5511(5) 0.069(2) Uani 1 1 d . . .
H43 H 0.2539 0.3024 0.5359 0.082 Uiso 1 1 calc R . .
C44 C 0.2172(6) 0.2572(4) 0.6127(5) 0.078(3) Uani 1 1 d . . .
H44 H 0.2022 0.2873 0.6386 0.094 Uiso 1 1 calc R . .
C45 C 0.2097(5) 0.2047(4) 0.6355(4) 0.073(3) Uani 1 1 d . . .
H45 H 0.1903 0.1988 0.6778 0.087 Uiso 1 1 calc R . .
C46 C 0.2303(4) 0.1588(3) 0.5973(4) 0.051(2) Uani 1 1 d . . .
H46 H 0.2242 0.1228 0.6138 0.061 Uiso 1 1 calc R . .
C51 C 0.3954(4) 0.1067(3) 0.4913(3) 0.0381(16) Uani 1 1 d . . .
C52 C 0.4457(4) 0.1397(3) 0.5410(4) 0.0517(19) Uani 1 1 d . . .
H52 H 0.4223 0.1663 0.5671 0.062 Uiso 1 1 calc R . .
C53 C 0.5315(5) 0.1321(4) 0.5505(4) 0.067(2) Uani 1 1 d . . .
H53 H 0.5652 0.1530 0.5844 0.081 Uiso 1 1 calc R . .
C54 C 0.5667(5) 0.0940(4) 0.5104(5) 0.073(3) Uani 1 1 d . . .
H54 H 0.6240 0.0900 0.5165 0.087 Uiso 1 1 calc R . .
C55 C 0.5181(5) 0.0624(3) 0.4621(4) 0.064(2) Uani 1 1 d . . .
H55 H 0.5420 0.0371 0.4346 0.077 Uiso 1 1 calc R . .
C56 C 0.4337(4) 0.0679(3) 0.4538(3) 0.0478(19) Uani 1 1 d . . .
H56 H 0.4011 0.0447 0.4219 0.057 Uiso 1 1 calc R . .
C61 C 0.2576(4) 0.0442(3) 0.5085(4) 0.0406(17) Uani 1 1 d . . .
C62 C 0.2827(5) 0.0282(3) 0.5776(4) 0.057(2) Uani 1 1 d . . .
H62 H 0.3119 0.0534 0.6090 0.068 Uiso 1 1 calc R . .
C63 C 0.2655(6) -0.0243(3) 0.6012(5) 0.075(3) Uani 1 1 d . . .
H63 H 0.2818 -0.0339 0.6481 0.090 Uiso 1 1 calc R . .
C64 C 0.2249(6) -0.0614(4) 0.5558(6) 0.079(3) Uani 1 1 d . . .
H64 H 0.2129 -0.0968 0.5717 0.095 Uiso 1 1 calc R . .
C65 C 0.2012(5) -0.0477(3) 0.4863(5) 0.071(3) Uani 1 1 d . . .
H65 H 0.1738 -0.0740 0.4553 0.085 Uiso 1 1 calc R . .
C66 C 0.2179(4) 0.0056(3) 0.4616(4) 0.0515(19) Uani 1 1 d . . .
H66 H 0.2024 0.0148 0.4144 0.062 Uiso 1 1 calc R . .
C71 C 0.2144(4) 0.0619(3) 0.0749(4) 0.0466(18) Uani 1 1 d . . .
C72 C 0.2392(5) 0.0173(3) 0.1180(4) 0.060(2) Uani 1 1 d . . .
H72 H 0.2680 0.0232 0.1631 0.072 Uiso 1 1 calc R . .
C73 C 0.2211(6) -0.0371(4) 0.0939(5) 0.084(3) Uani 1 1 d . . .
H73 H 0.2376 -0.0675 0.1229 0.100 Uiso 1 1 calc R . .
C74 C 0.1787(7) -0.0454(4) 0.0272(6) 0.099(3) Uani 1 1 d . . .
H74 H 0.1674 -0.0817 0.0110 0.119 Uiso 1 1 calc R . .
C75 C 0.1529(7) -0.0013(4) -0.0154(5) 0.097(3) Uani 1 1 d . . .
H75 H 0.1241 -0.0073 -0.0605 0.117 Uiso 1 1 calc R . .
C76 C 0.1697(5) 0.0522(3) 0.0089(4) 0.066(2) Uani 1 1 d . . .
H76 H 0.1508 0.0824 -0.0197 0.079 Uiso 1 1 calc R . .
C81 C 0.1169(4) 0.1509(3) 0.1136(3) 0.0449(19) Uani 1 1 d . . .
C82 C 0.0639(5) 0.1102(4) 0.1289(4) 0.073(3) Uani 1 1 d . . .
H82 H 0.0831 0.0735 0.1331 0.087 Uiso 1 1 calc R . .
C83 C -0.0166(6) 0.1208(5) 0.1384(5) 0.089(3) Uani 1 1 d . . .
H83 H -0.0505 0.0927 0.1517 0.107 Uiso 1 1 calc R . .
C84 C -0.0439(6) 0.1737(6) 0.1275(5) 0.110(4) Uani 1 1 d . . .
H84 H -0.0991 0.1816 0.1299 0.133 Uiso 1 1 calc R . .
C85 C 0.0068(7) 0.2161(6) 0.1132(7) 0.155(7) Uani 1 1 d . . .
H85 H -0.0133 0.2524 0.1071 0.186 Uiso 1 1 calc R . .
C86 C 0.0874(6) 0.2044(4) 0.1080(6) 0.109(4) Uani 1 1 d . . .
H86 H 0.1229 0.2335 0.1005 0.131 Uiso 1 1 calc R . .
C91 C 0.2596(4) 0.1825(3) 0.0501(4) 0.0417(18) Uani 1 1 d . . .
C92 C 0.2758(5) 0.2353(3) 0.0756(4) 0.056(2) Uani 1 1 d . . .
H92 H 0.2701 0.2435 0.1218 0.068 Uiso 1 1 calc R . .
C93 C 0.3004(5) 0.2761(3) 0.0336(5) 0.072(3) Uani 1 1 d . . .
H93 H 0.3106 0.3122 0.0511 0.087 Uiso 1 1 calc R . .
C94 C 0.3101(6) 0.2639(4) -0.0345(4) 0.077(3) Uani 1 1 d . . .
H94 H 0.3254 0.2920 -0.0634 0.093 Uiso 1 1 calc R . .
C95 C 0.2974(5) 0.2118(4) -0.0596(4) 0.069(2) Uani 1 1 d . . .
H95 H 0.3070 0.2032 -0.1048 0.082 Uiso 1 1 calc R . .
C96 C 0.2700(4) 0.1708(3) -0.0178(4) 0.054(2) Uani 1 1 d . . .
H96 H 0.2586 0.1351 -0.0359 0.064 Uiso 1 1 calc R . .
C101 C 0.4979(4) 0.1667(3) 0.2333(4) 0.0464(18) Uani 1 1 d . . .
C102 C 0.4793(5) 0.2232(3) 0.2221(4) 0.056(2) Uani 1 1 d . . .
H102 H 0.4292 0.2341 0.1958 0.067 Uiso 1 1 calc R . .
C103 C 0.5369(6) 0.2628(4) 0.2508(4) 0.072(3) Uani 1 1 d . . .
H103 H 0.5255 0.3006 0.2437 0.086 Uiso 1 1 calc R . .
C104 C 0.6096(7) 0.2465(5) 0.2892(5) 0.097(4) Uani 1 1 d . . .
H104 H 0.6483 0.2736 0.3069 0.117 Uiso 1 1 calc R . .
C105 C 0.6272(6) 0.1926(6) 0.3024(6) 0.107(4) Uani 1 1 d . . .
H105 H 0.6762 0.1826 0.3312 0.128 Uiso 1 1 calc R . .
C106 C 0.5721(5) 0.1515(4) 0.2731(5) 0.075(3) Uani 1 1 d . . .
H106 H 0.5853 0.1139 0.2803 0.090 Uiso 1 1 calc R . .
C111 C 0.4394(4) 0.1117(3) 0.1021(3) 0.0424(18) Uani 1 1 d . . .
C112 C 0.4160(4) 0.0643(3) 0.0612(4) 0.052(2) Uani 1 1 d . . .
H112 H 0.3907 0.0346 0.0807 0.062 Uiso 1 1 calc R . .
C113 C 0.4297(5) 0.0611(3) -0.0074(4) 0.064(2) Uani 1 1 d . . .
H113 H 0.4144 0.0292 -0.0339 0.077 Uiso 1 1 calc R . .
C114 C 0.4657(6) 0.1048(4) -0.0365(4) 0.080(3) Uani 1 1 d . . .
H114 H 0.4747 0.1025 -0.0830 0.096 Uiso 1 1 calc R . .
C115 C 0.4886(6) 0.1515(3) 0.0011(4) 0.073(3) Uani 1 1 d . . .
H115 H 0.5128 0.1811 -0.0196 0.087 Uiso 1 1 calc R . .
C116 C 0.4759(5) 0.1553(3) 0.0701(4) 0.058(2) Uani 1 1 d . . .
H116 H 0.4920 0.1875 0.0957 0.070 Uiso 1 1 calc R . .
C121 C 0.4550(4) 0.0477(3) 0.2282(4) 0.0437(18) Uani 1 1 d . . .
C122 C 0.5262(5) 0.0236(3) 0.2109(4) 0.064(2) Uani 1 1 d . . .
H122 H 0.5569 0.0417 0.1809 0.077 Uiso 1 1 calc R . .
C123 C 0.5507(6) -0.0279(4) 0.2392(5) 0.083(3) Uani 1 1 d . . .
H123 H 0.5984 -0.0444 0.2277 0.100 Uiso 1 1 calc R . .
C124 C 0.5066(6) -0.0556(4) 0.2841(5) 0.077(3) Uani 1 1 d . . .
H124 H 0.5247 -0.0899 0.3034 0.093 Uiso 1 1 calc R . .
C125 C 0.4357(6) -0.0317(3) 0.2998(4) 0.072(2) Uani 1 1 d . . .
H125 H 0.4046 -0.0501 0.3293 0.086 Uiso 1 1 calc R . .
C126 C 0.4101(4) 0.0199(3) 0.2718(4) 0.0495(19) Uani 1 1 d . . .
H126 H 0.3618 0.0358 0.2827 0.059 Uiso 1 1 calc R . .
B1 B 0.7409(5) 0.4043(4) 0.2950(5) 0.069(3) Uani 1 1 d D . .
B2 B 0.2564(6) 0.3813(5) 0.1935(5) 0.112(6) Uani 1 1 d D . .
F2' F 0.798(2) 0.4257(14) 0.3474(10) 0.123(16) Uani 0.29(4) 1 d PD . .
F3' F 0.771(3) 0.3552(8) 0.2782(13) 0.17(2) Uani 0.29(4) 1 d PD . .
F4' F 0.6713(11) 0.3980(16) 0.3182(18) 0.104(13) Uani 0.29(4) 1 d PD . .
F6' F 0.2076(10) 0.3747(9) 0.1327(8) 0.094(10) Uiso 0.31(2) 1 d PD . .
F7' F 0.2628(10) 0.4377(6) 0.2056(17) 0.133(16) Uani 0.31(2) 1 d PD . .
F8' F 0.2239(13) 0.3589(12) 0.2441(12) 0.126(15) Uani 0.31(2) 1 d PD . .
C1S C 0.7474(7) 0.0614(5) 0.1597(7) 0.148(5) Uani 1 1 d . . .
H1S2 H 0.7275 0.0282 0.1808 0.177 Uiso 1 1 calc R . .
H1S1 H 0.7970 0.0512 0.1408 0.177 Uiso 1 1 calc R . .

loop_
_atom_site_aniso_label
_atom_site_aniso_U_11
_atom_site_aniso_U_22
_atom_site_aniso_U_33
_atom_site_aniso_U_23
_atom_site_aniso_U_13
_atom_site_aniso_U_12
Pt1 0.03277(15) 0.03705(16) 0.02882(15) -0.00023(14) 0.00300(12) 0.00295(14)
Pt2 0.03419(15) 0.04028(16) 0.02927(16) 0.00272(14) 0.00339(12) 0.00291(15)
Cl1 0.131(2) 0.108(2) 0.149(3) 0.016(2) 0.023(2) -0.015(2)
Cl2 0.141(3) 0.122(3) 0.159(3) 0.019(2) -0.002(2) 0.036(2)
P1 0.0336(9) 0.0366(11) 0.0388(10) -0.0016(9) 0.0060(8) 0.0038(9)
P2 0.0364(10) 0.0346(10) 0.0319(10) 0.0010(8) 0.0042(8) 0.0018(8)
P3 0.0411(10) 0.0467(11) 0.0316(10) 0.0011(9) 0.0000(8) 0.0009(10)
P4 0.0375(10) 0.0409(11) 0.0371(11) 0.0027(9) 0.0075(8) 0.0016(8)
F1 0.117(4) 0.125(5) 0.088(4) 0.046(4) 0.018(4) 0.039(4)
F2 0.098(7) 0.119(10) 0.126(11) 0.043(9) 0.010(8) 0.055(7)
F3 0.096(9) 0.070(8) 0.44(2) -0.065(13) 0.068(11) -0.015(6)
F4 0.40(3) 0.108(11) 0.077(8) -0.012(7) 0.069(12) 0.025(16)
F5 0.087(5) 0.305(10) 0.142(6) -0.009(6) 0.020(4) 0.044(6)
F6 0.146(13) 0.41(4) 0.169(15) 0.18(2) 0.034(11) 0.057(18)
F7 0.236(17) 0.25(2) 0.066(8) -0.050(12) -0.023(9) 0.146(15)
F8 0.176(13) 0.265(19) 0.27(3) -0.125(19) 0.042(13) -0.080(12)
O 0.035(3) 0.075(4) 0.034(3) 0.004(3) 0.000(3) 0.015(3)
N 0.037(4) 0.045(5) 0.035(4) 0.005(3) 0.005(3) 0.010(3)
C1 0.044(4) 0.047(5) 0.030(4) 0.000(3) 0.010(3) 0.004(4)
C2 0.054(5) 0.056(5) 0.038(4) 0.008(4) 0.003(4) -0.007(4)
C3 0.059(5) 0.071(6) 0.042(5) 0.004(4) -0.008(4) -0.015(5)
C4 0.076(6) 0.051(5) 0.064(6) -0.011(4) 0.010(5) -0.011(5)
C5 0.079(6) 0.047(5) 0.072(6) -0.007(4) 0.016(5) 0.000(5)
C6 0.051(5) 0.052(5) 0.057(5) 0.000(4) 0.008(4) -0.003(4)
C7 0.102(7) 0.072(6) 0.114(8) -0.029(6) 0.006(6) -0.022(6)
C11 0.050(5) 0.035(4) 0.052(5) 0.006(4) 0.017(4) 0.010(4)
C12 0.043(5) 0.073(6) 0.079(6) 0.013(5) 0.001(4) 0.018(5)
C13 0.069(6) 0.100(8) 0.086(7) 0.022(6) 0.014(6) 0.040(6)
C14 0.096(8) 0.066(7) 0.117(9) 0.034(6) 0.033(7) 0.040(6)
C15 0.088(7) 0.055(6) 0.125(9) 0.015(6) 0.037(7) 0.014(5)
C16 0.057(5) 0.044(5) 0.097(7) 0.013(5) 0.015(5) 0.008(4)
C21 0.032(4) 0.047(5) 0.041(4) 0.006(4) 0.003(3) 0.000(3)
C22 0.059(5) 0.051(5) 0.054(5) 0.002(4) 0.019(4) -0.002(4)
C23 0.092(7) 0.063(6) 0.061(6) 0.002(5) 0.031(5) -0.017(5)
C24 0.083(6) 0.094(8) 0.054(5) -0.015(5) 0.038(5) -0.013(5)
C25 0.082(6) 0.062(6) 0.059(6) -0.013(5) 0.026(5) 0.013(5)
C26 0.065(5) 0.043(5) 0.055(5) -0.005(4) 0.011(4) 0.010(4)
C31 0.041(4) 0.039(4) 0.040(4) 0.002(3) -0.005(3) 0.003(4)
C32 0.053(5) 0.052(5) 0.061(5) -0.019(4) -0.001(4) 0.002(4)
C33 0.085(7) 0.067(6) 0.064(6) -0.018(5) -0.003(5) -0.008(5)
C34 0.094(8) 0.064(6) 0.070(7) -0.013(5) -0.024(6) -0.020(6)
C35 0.061(6) 0.062(6) 0.083(7) 0.001(5) -0.012(5) -0.013(5)
C36 0.044(5) 0.051(5) 0.057(5) 0.008(4) 0.004(4) -0.011(4)
C41 0.043(4) 0.036(4) 0.032(4) -0.006(3) 0.004(3) -0.001(3)
C42 0.073(6) 0.038(5) 0.048(5) -0.009(4) 0.007(4) -0.002(4)
C43 0.085(6) 0.046(5) 0.073(6) -0.020(5) 0.006(5) -0.006(5)
C44 0.094(7) 0.051(6) 0.090(8) -0.039(6) 0.015(6) 0.012(5)
C45 0.081(6) 0.087(7) 0.055(6) -0.019(5) 0.028(5) 0.016(6)
C46 0.060(5) 0.041(5) 0.053(5) 0.003(4) 0.010(4) 0.008(4)
C51 0.033(4) 0.045(4) 0.035(4) 0.012(3) 0.002(3) 0.002(3)
C52 0.038(4) 0.057(5) 0.057(5) 0.020(4) 0.001(3) 0.004(4)
C53 0.046(5) 0.081(6) 0.068(6) 0.014(5) -0.013(4) -0.004(5)
C54 0.046(5) 0.097(7) 0.076(7) 0.031(6) 0.013(5) 0.015(5)
C55 0.064(6) 0.060(6) 0.072(6) 0.015(5) 0.023(5) 0.021(5)
C56 0.047(5) 0.054(5) 0.043(4) 0.005(4) 0.006(4) 0.016(4)
C61 0.033(4) 0.043(4) 0.047(5) 0.001(4) 0.011(3) -0.001(3)
C62 0.069(5) 0.052(5) 0.051(5) 0.010(4) 0.017(4) 0.000(4)
C63 0.109(8) 0.052(6) 0.073(6) 0.030(5) 0.040(6) 0.014(6)
C64 0.082(7) 0.046(6) 0.116(9) 0.021(6) 0.036(6) 0.007(5)
C65 0.059(6) 0.043(5) 0.109(8) -0.016(5) 0.009(6) -0.008(4)
C66 0.054(5) 0.042(5) 0.061(5) -0.002(4) 0.014(4) 0.004(4)
C71 0.046(4) 0.050(5) 0.043(4) -0.010(4) 0.004(4) -0.008(4)
C72 0.066(5) 0.055(5) 0.061(5) 0.002(4) 0.017(4) -0.012(4)
C73 0.105(8) 0.056(6) 0.092(8) 0.002(5) 0.022(6) -0.018(6)
C74 0.141(10) 0.075(8) 0.083(8) -0.027(6) 0.026(7) -0.044(7)
C75 0.142(10) 0.088(8) 0.057(6) -0.027(6) 0.003(6) -0.036(7)
C76 0.078(6) 0.064(6) 0.056(5) -0.009(5) 0.007(5) -0.007(5)
C81 0.039(4) 0.066(6) 0.028(4) 0.002(4) 0.000(3) 0.002(4)
C82 0.043(5) 0.097(7) 0.079(6) -0.009(5) 0.015(5) -0.004(5)
C83 0.053(6) 0.135(10) 0.078(7) -0.021(6) 0.005(5) -0.013(6)
C84 0.057(7) 0.187(13) 0.089(8) 0.040(8) 0.021(6) 0.066(8)
C85 0.119(10) 0.174(13) 0.197(14) 0.136(11) 0.099(10) 0.096(10)
C86 0.084(7) 0.093(8) 0.166(11) 0.075(7) 0.069(7) 0.050(6)
C91 0.051(5) 0.031(4) 0.039(4) 0.007(3) -0.005(4) -0.001(4)
C92 0.069(5) 0.051(5) 0.053(5) 0.006(4) 0.020(4) 0.003(4)
C93 0.096(7) 0.046(5) 0.076(7) 0.002(5) 0.018(6) -0.009(5)
C94 0.098(7) 0.075(7) 0.061(6) 0.028(5) 0.023(6) -0.005(6)
C95 0.086(6) 0.070(6) 0.051(5) 0.019(5) 0.016(5) 0.003(5)
C96 0.059(5) 0.062(5) 0.039(5) 0.003(4) 0.004(4) 0.012(4)
C101 0.047(5) 0.055(5) 0.040(4) -0.001(4) 0.013(4) -0.007(4)
C102 0.073(6) 0.058(6) 0.037(5) -0.005(4) 0.011(4) -0.021(5)
C103 0.105(8) 0.062(6) 0.053(6) -0.007(5) 0.023(6) -0.035(6)
C104 0.100(9) 0.129(11) 0.070(7) -0.030(8) 0.036(7) -0.067(9)
C105 0.055(6) 0.146(11) 0.117(10) -0.041(9) 0.004(6) -0.022(8)
C106 0.047(5) 0.088(7) 0.091(7) -0.021(5) 0.009(5) 0.000(5)
C111 0.043(4) 0.041(4) 0.045(5) 0.009(4) 0.011(4) 0.010(4)
C112 0.053(5) 0.045(5) 0.060(5) -0.002(4) 0.014(4) -0.005(4)
C113 0.079(6) 0.062(6) 0.053(5) -0.012(4) 0.011(5) -0.001(5)
C114 0.108(8) 0.089(7) 0.049(6) -0.006(5) 0.033(5) 0.016(6)
C115 0.110(7) 0.070(7) 0.042(5) 0.009(4) 0.028(5) -0.008(5)
C116 0.074(6) 0.051(5) 0.051(5) -0.002(4) 0.011(4) 0.000(4)
C121 0.045(4) 0.042(4) 0.042(4) 0.003(4) -0.001(4) 0.004(4)
C122 0.059(5) 0.066(6) 0.067(6) 0.019(5) 0.005(5) 0.026(5)
C123 0.073(6) 0.101(8) 0.075(7) -0.009(6) 0.009(5) 0.029(6)
C124 0.102(8) 0.053(6) 0.073(7) 0.010(5) 0.004(6) 0.028(6)
C125 0.094(7) 0.062(6) 0.061(6) 0.011(5) 0.016(5) 0.002(5)
C126 0.053(5) 0.043(5) 0.052(5) 0.002(4) 0.007(4) -0.002(4)
B1 0.075(8) 0.066(8) 0.068(8) 0.006(7) 0.016(7) 0.000(7)
B2 0.070(10) 0.185(19) 0.075(11) 0.023(12) -0.009(8) 0.011(11)
F2' 0.14(3) 0.17(3) 0.058(16) -0.022(16) -0.004(14) -0.08(2)
F3' 0.27(5) 0.10(2) 0.10(2) -0.069(18) -0.07(2) 0.08(2)
F4' 0.067(15) 0.060(19) 0.20(3) 0.002(18) 0.060(17) 0.017(12)
F7' 0.060(14) 0.19(3) 0.14(3) -0.04(3) -0.019(15) -0.021(15)
F8' 0.13(2) 0.17(3) 0.09(2) 0.03(2) 0.045(18) 0.00(2)
C1S 0.143(11) 0.103(10) 0.186(13) 0.006(9) -0.011(10) 0.054(9)

loop_
_atom_type_symbol
_atom_type_description
_atom_type_scat_dispersion_real
_atom_type_scat_dispersion_imag
_atom_type_scat_source
C C 0.0033 0.0016 'International Tables Vol C Tables 4.2.6.8 and 6.1.1.4'
H H 0.0000 0.0000 'International Tables Vol C Tables 4.2.6.8 and 6.1.1.4'
B B 0.0013 0.0007 'International Tables Vol C Tables 4.2.6.8 and 6.1.1.4'
Cl Cl 0.1484 0.1585 'International Tables Vol C Tables 4.2.6.8 and 6.1.1.4'
F F 0.0171 0.0103 'International Tables Vol C Tables 4.2.6.8 and 6.1.1.4'
N N 0.0061 0.0033 'International Tables Vol C Tables 4.2.6.8 and 6.1.1.4'
O O 0.0106 0.0060 'International Tables Vol C Tables 4.2.6.8 and 6.1.1.4'
P P 0.1023 0.0942 'International Tables Vol C Tables 4.2.6.8 and 6.1.1.4'
Pt Pt -1.7033 8.3905 'International Tables Vol C Tables 4.2.6.8 and 6.1.1.4'

loop_
_geom_angle_atom_site_label_1
_geom_angle_atom_site_label_2
_geom_angle_atom_site_label_3
_geom_angle
_geom_angle_site_symmetry_1
_geom_angle_site_symmetry_3
_geom_angle_publ_flag
O Pt1 N 75.8(2) . . ?
O Pt1 P2 173.01(17) . . ?
N Pt1 P2 98.23(18) . . ?
O Pt1 P1 88.91(16) . . ?
N Pt1 P1 164.48(18) . . ?
P2 Pt1 P1 96.91(6) . . ?
O Pt1 Pt2 39.95(16) . . ?
N Pt1 Pt2 42.02(17) . . ?
P2 Pt1 Pt2 136.03(5) . . ?
P1 Pt1 Pt2 124.70(5) . . ?
O Pt2 N 75.3(2) . . ?
O Pt2 P4 169.52(17) . . ?
N Pt2 P4 94.28(18) . . ?
O Pt2 P3 93.47(17) . . ?
N Pt2 P3 168.75(18) . . ?
P4 Pt2 P3 96.95(7) . . ?
O Pt2 Pt1 40.11(16) . . ?
N Pt2 Pt1 41.34(16) . . ?
P4 Pt2 Pt1 130.77(5) . . ?
P3 Pt2 Pt1 128.54(5) . . ?
C21 P1 C11 101.8(3) . . ?
C21 P1 C31 105.1(3) . . ?
C11 P1 C31 108.3(3) . . ?
C21 P1 Pt1 123.9(2) . . ?
C11 P1 Pt1 107.2(2) . . ?
C31 P1 Pt1 109.6(2) . . ?
C41 P2 C51 105.9(3) . . ?
C41 P2 C61 110.9(3) . . ?
C51 P2 C61 99.7(3) . . ?
C41 P2 Pt1 108.8(2) . . ?
C51 P2 Pt1 112.9(2) . . ?
C61 P2 Pt1 117.9(2) . . ?
C71 P3 C91 112.8(3) . . ?
C71 P3 C81 101.4(3) . . ?
C91 P3 C81 104.8(3) . . ?
C71 P3 Pt2 115.2(2) . . ?
C91 P3 Pt2 112.4(2) . . ?
C81 P3 Pt2 109.0(2) . . ?
C111 P4 C121 102.9(3) . . ?
C111 P4 C101 104.2(3) . . ?
C121 P4 C101 106.7(3) . . ?
C111 P4 Pt2 122.2(2) . . ?
C121 P4 Pt2 111.3(2) . . ?
C101 P4 Pt2 108.4(2) . . ?
F3' F2 B1 78.1(17) . . ?
F3' F2 F2' 128.5(19) . . ?
B1 F2 F2' 51.5(9) . . ?
F4' F3 B1 66.5(10) . . ?
F4' F3 F3' 105.1(19) . . ?
B1 F3 F3' 48.6(10) . . ?
F2' F4 B1 71.7(12) . . ?
F2' F4 F4' 122.1(17) . . ?
B1 F4 F4' 55.2(7) . . ?
F6' F6 B2 66.3(9) . . ?
F6' F6 F7' 127.6(13) . . ?
B2 F6 F7' 62.6(8) . . ?
F8' F7 B2 63.1(8) . . ?
F8' F7 F7' 120.7(14) . . ?
B2 F7 F7' 63.0(8) . . ?
F8' F8 B2 59.7(8) . . ?
F8' F8 F6' 109.7(13) . . ?
B2 F8 F6' 56.6(7) . . ?
Pt2 O Pt1 99.9(2) . . ?
Pt2 O H0 130(8) . . ?
Pt1 O H0 126(8) . . ?
C1 N Pt1 112.2(5) . . ?
C1 N Pt2 117.6(5) . . ?
Pt1 N Pt2 96.6(2) . . ?
C1 N HN 109(5) . . ?
Pt1 N HN 109(5) . . ?
Pt2 N HN 111(5) . . ?
C6 C1 C2 119.4(7) . . ?
C6 C1 N 120.8(7) . . ?
C2 C1 N 119.8(6) . . ?
C1 C2 C3 120.0(7) . . ?
C4 C3 C2 121.9(7) . . ?
C3 C4 C5 117.1(7) . . ?
C3 C4 C7 120.7(8) . . ?
C5 C4 C7 121.9(8) . . ?
C6 C5 C4 121.8(8) . . ?
C1 C6 C5 119.8(7) . . ?
C16 C11 C12 117.1(7) . . ?
C16 C11 P1 120.3(6) . . ?
C12 C11 P1 122.4(6) . . ?
C11 C12 C13 121.5(8) . . ?
C14 C13 C12 119.6(9) . . ?
C15 C14 C13 119.9(9) . . ?
C14 C15 C16 120.8(9) . . ?
C15 C16 C11 121.0(8) . . ?
C26 C21 C22 117.9(6) . . ?
C26 C21 P1 121.5(6) . . ?
C22 C21 P1 120.7(5) . . ?
C23 C22 C21 120.2(7) . . ?
C24 C23 C22 120.9(8) . . ?
C23 C24 C25 119.2(7) . . ?
C24 C25 C26 120.5(8) . . ?
C25 C26 C21 121.2(7) . . ?
C32 C31 C36 119.0(7) . . ?
C32 C31 P1 120.4(5) . . ?
C36 C31 P1 120.6(6) . . ?
C33 C32 C31 121.2(8) . . ?
C34 C33 C32 119.9(9) . . ?
C35 C34 C33 120.0(9) . . ?
C34 C35 C36 121.5(8) . . ?
C35 C36 C31 118.3(8) . . ?
C46 C41 C42 118.2(6) . . ?
C46 C41 P2 125.3(5) . . ?
C42 C41 P2 116.3(5) . . ?
C43 C42 C41 120.3(7) . . ?
C44 C43 C42 120.7(8) . . ?
C45 C44 C43 119.4(8) . . ?
C44 C45 C46 121.5(8) . . ?
C41 C46 C45 119.8(7) . . ?
C56 C51 C52 117.9(6) . . ?
C56 C51 P2 119.9(5) . . ?
C52 C51 P2 122.1(5) . . ?
C53 C52 C51 119.0(7) . . ?
C54 C53 C52 120.7(8) . . ?
C55 C54 C53 120.2(8) . . ?
C54 C55 C56 119.9(8) . . ?
C55 C56 C51 122.2(7) . . ?
C66 C61 C62 118.8(7) . . ?
C66 C61 P2 119.6(6) . . ?
C62 C61 P2 121.4(6) . . ?
C63 C62 C61 121.6(8) . . ?
C64 C63 C62 119.6(9) . . ?
C63 C64 C65 120.7(8) . . ?
C64 C65 C66 120.4(8) . . ?
C61 C66 C65 118.9(7) . . ?
C72 C71 C76 119.3(7) . . ?
C72 C71 P3 119.2(6) . . ?
C76 C71 P3 120.7(6) . . ?
C71 C72 C73 119.7(8) . . ?
C74 C73 C72 119.7(9) . . ?
C75 C74 C73 120.8(9) . . ?
C74 C75 C76 119.4(9) . . ?
C75 C76 C71 121.1(8) . . ?
C86 C81 C82 117.3(7) . . ?
C86 C81 P3 123.7(6) . . ?
C82 C81 P3 118.7(6) . . ?
C81 C82 C83 123.2(9) . . ?
C84 C83 C82 116.8(10) . . ?
C83 C84 C85 122.2(9) . . ?
C84 C85 C86 119.1(11) . . ?
C81 C86 C85 121.2(10) . . ?
C92 C91 C96 118.9(7) . . ?
C92 C91 P3 116.1(6) . . ?
C96 C91 P3 125.0(6) . . ?
C91 C92 C93 120.5(8) . . ?
C92 C93 C94 119.9(8) . . ?
C95 C94 C93 120.5(8) . . ?
C94 C95 C96 119.5(8) . . ?
C91 C96 C95 120.6(8) . . ?
C106 C101 C102 119.6(7) . . ?
C106 C101 P4 123.2(6) . . ?
C102 C101 P4 117.3(6) . . ?
C103 C102 C101 118.8(8) . . ?
C104 C103 C102 120.2(9) . . ?
C105 C104 C103 121.6(11) . . ?
C104 C105 C106 119.9(11) . . ?
C101 C106 C105 119.7(9) . . ?
C116 C111 C112 117.3(7) . . ?
C116 C111 P4 121.8(6) . . ?
C112 C111 P4 121.0(5) . . ?
C113 C112 C111 120.9(7) . . ?
C114 C113 C112 119.9(8) . . ?
C115 C114 C113 121.0(8) . . ?
C114 C115 C116 120.0(8) . . ?
C115 C116 C111 121.0(7) . . ?
C126 C121 C122 119.7(7) . . ?
C126 C121 P4 120.4(6) . . ?
C122 C121 P4 120.0(6) . . ?
C123 C122 C121 118.7(8) . . ?
C124 C123 C122 121.9(8) . . ?
C125 C124 C123 118.8(8) . . ?
C124 C125 C126 120.1(8) . . ?
C121 C126 C125 120.9(7) . . ?
F4' B1 F4 69.2(12) . . ?
F4' B1 F2 126.5(13) . . ?
F4 B1 F2 116.0(13) . . ?
F4' B1 F3' 111.2(12) . . ?
F4 B1 F3' 136.8(14) . . ?
F2 B1 F3' 27.2(17) . . ?
F4' B1 F1 115.9(10) . . ?
F4 B1 F1 109.0(8) . . ?
F2 B1 F1 111.8(8) . . ?
F3' B1 F1 108.7(11) . . ?
F4' B1 F2' 108.9(11) . . ?
F4 B1 F2' 43.1(12) . . ?
F2 B1 F2' 79.2(16) . . ?
F3' B1 F2' 105.9(11) . . ?
F1 B1 F2' 105.6(10) . . ?
F4' B1 F3 39.0(13) . . ?
F4 B1 F3 108.2(10) . . ?
F2 B1 F3 106.5(8) . . ?
F3' B1 F3 81.6(17) . . ?
F1 B1 F3 104.7(10) . . ?
F2' B1 F3 144.2(12) . . ?
F8' B2 F7 53.0(11) . . ?
F8' B2 F6 131.8(13) . . ?
F7 B2 F6 112.1(11) . . ?
F8' B2 F6' 110.8(11) . . ?
F7 B2 F6' 141.3(12) . . ?
F6 B2 F6' 48.1(10) . . ?
F8' B2 F5 115.2(11) . . ?
F7 B2 F5 109.8(9) . . ?
F6 B2 F5 112.9(9) . . ?
F6' B2 F5 108.8(10) . . ?
F8' B2 F8 54.3(11) . . ?
F7 B2 F8 106.6(10) . . ?
F6 B2 F8 107.6(10) . . ?
F6' B2 F8 63.2(10) . . ?
F5 B2 F8 107.5(10) . . ?
F8' B2 F7' 108.0(11) . . ?
F7 B2 F7' 59.0(11) . . ?
F6 B2 F7' 59.4(10) . . ?
F6' B2 F7' 106.7(11) . . ?
F5 B2 F7' 107.0(10) . . ?
F8 B2 F7' 145.5(12) . . ?
F4 F2' B1 65.2(9) . . ?
F4 F2' F2 108.4(16) . . ?
B1 F2' F2 49.3(9) . . ?
F2 F3' B1 74.6(14) . . ?
F2 F3' F3 120(2) . . ?
B1 F3' F3 49.7(9) . . ?
F3 F4' B1 74.5(13) . . ?
F3 F4' F4 130.0(15) . . ?
B1 F4' F4 55.6(8) . . ?
F6 F6' B2 65.6(8) . . ?
F6 F6' F8 120.7(14) . . ?
B2 F6' F8 60.2(7) . . ?
F6 F7' F7 109.8(12) . . ?
F6 F7' B2 57.9(7) . . ?
F7 F7' B2 57.9(8) . . ?
F7 F8' F8 128.8(13) . . ?
F7 F8' B2 63.9(9) . . ?
F8 F8' B2 66.0(9) . . ?
Cl2 C1S Cl1 113.8(6) . . ?

loop_
_geom_bond_atom_site_label_1
_geom_bond_atom_site_label_2
_geom_bond_distance
_geom_bond_site_symmetry_2
_geom_bond_publ_flag
Pt1 O 2.066(6) . ?
Pt1 N 2.101(6) . ?
Pt1 P2 2.2368(18) . ?
Pt1 P1 2.2741(18) . ?
Pt1 Pt2 3.1590(9) . ?
Pt2 O 2.059(6) . ?
Pt2 N 2.129(6) . ?
Pt2 P4 2.2315(19) . ?
Pt2 P3 2.2587(18) . ?
Cl1 C1S 1.720(11) . ?
Cl2 C1S 1.706(12) . ?
P1 C21 1.805(7) . ?
P1 C11 1.822(7) . ?
P1 C31 1.826(7) . ?
P2 C41 1.803(6) . ?
P2 C51 1.803(6) . ?
P2 C61 1.812(7) . ?
P3 C71 1.820(7) . ?
P3 C91 1.822(7) . ?
P3 C81 1.833(7) . ?
P4 C111 1.814(7) . ?
P4 C121 1.823(7) . ?
P4 C101 1.828(7) . ?
F1 B1 1.339(8) . ?
F2 F3' 0.62(4) . ?
F2 B1 1.316(10) . ?
F2 F2' 1.70(3) . ?
F3 F4' 0.89(3) . ?
F3 B1 1.357(11) . ?
F3 F3' 1.76(3) . ?
F4 F2' 0.98(3) . ?
F4 B1 1.298(10) . ?
F4 F4' 1.47(2) . ?
F5 B2 1.340(10) . ?
F6 F6' 1.07(2) . ?
F6 B2 1.309(11) . ?
F6 F7' 1.33(2) . ?
F7 F8' 1.16(2) . ?
F7 B2 1.304(11) . ?
F7 F7' 1.32(2) . ?
F8 F8' 1.22(2) . ?
F8 B2 1.369(12) . ?
F8 F6' 1.41(2) . ?
O HO 0.62(7) . ?
N C1 1.434(9) . ?
N HN 0.67(5) . ?
C1 C6 1.383(9) . ?
C1 C2 1.384(9) . ?
C2 C3 1.391(9) . ?
C3 C4 1.376(10) . ?
C4 C5 1.400(10) . ?
C4 C7 1.478(10) . ?
C5 C6 1.387(9) . ?
C11 C16 1.382(9) . ?
C11 C12 1.382(9) . ?
C12 C13 1.384(10) . ?
C13 C14 1.362(12) . ?
C14 C15 1.355(12) . ?
C15 C16 1.374(10) . ?
C21 C26 1.378(9) . ?
C21 C22 1.395(9) . ?
C22 C23 1.382(9) . ?
C23 C24 1.368(10) . ?
C24 C25 1.368(10) . ?
C25 C26 1.378(9) . ?
C31 C32 1.368(9) . ?
C31 C36 1.413(9) . ?
C32 C33 1.367(10) . ?
C33 C34 1.363(11) . ?
C34 C35 1.362(11) . ?
C35 C36 1.374(10) . ?
C41 C46 1.373(9) . ?
C41 C42 1.398(9) . ?
C42 C43 1.371(9) . ?
C43 C44 1.365(11) . ?
C44 C45 1.343(11) . ?
C45 C46 1.390(10) . ?
C51 C56 1.383(9) . ?
C51 C52 1.403(9) . ?
C52 C53 1.395(9) . ?
C53 C54 1.376(11) . ?
C54 C55 1.354(10) . ?
C55 C56 1.367(9) . ?
C61 C66 1.380(9) . ?
C61 C62 1.382(9) . ?
C62 C63 1.378(10) . ?
C63 C64 1.344(11) . ?
C64 C65 1.373(11) . ?
C65 C66 1.401(10) . ?
C71 C72 1.373(9) . ?
C71 C76 1.381(9) . ?
C72 C73 1.395(10) . ?
C73 C74 1.373(12) . ?
C74 C75 1.362(12) . ?
C75 C76 1.375(11) . ?
C81 C86 1.365(10) . ?
C81 C82 1.365(10) . ?
C82 C83 1.380(11) . ?
C83 C84 1.346(13) . ?
C84 C85 1.364(15) . ?
C85 C86 1.365(12) . ?
C91 C92 1.365(9) . ?
C91 C96 1.371(9) . ?
C92 C93 1.366(10) . ?
C93 C94 1.376(11) . ?
C94 C95 1.340(11) . ?
C95 C96 1.386(10) . ?
C101 C106 1.376(10) . ?
C101 C102 1.393(10) . ?
C102 C103 1.387(10) . ?
C103 C104 1.354(13) . ?
C104 C105 1.336(13) . ?
C105 C106 1.391(12) . ?
C111 C116 1.391(9) . ?
C111 C112 1.397(9) . ?
C112 C113 1.375(9) . ?
C113 C114 1.362(11) . ?
C114 C115 1.350(11) . ?
C115 C116 1.379(10) . ?
C121 C126 1.369(9) . ?
C121 C122 1.383(9) . ?
C122 C123 1.379(11) . ?
C123 C124 1.377(11) . ?
C124 C125 1.366(11) . ?
C125 C126 1.383(10) . ?
B1 F4' 1.292(11) . ?
B1 F3' 1.336(12) . ?
B1 F2' 1.357(12) . ?
B2 F8' 1.294(12) . ?
B2 F6' 1.317(12) . ?
B2 F7' 1.371(12) . ?
